data_4311630
loop_
_publ_author_name
'Jake D. Soper'
'Erik Saganic'
'David Weinberg'
'David A. Hrovat'
'Jason B. Benedict'
'Werner Kaminsky'
'James M. Mayer'

_publ_contact_author
;
Mayer, James M.
Department of Chemistry, BOX 351700
University of Washington
Seattle, WA 98195
USA
;
_publ_contact_author_email mayer@chem.washington.edu
_publ_section_title
;
 Nucleophilic Aromatic Substitution on Aryl-Amido Ligands Promoted by
 Oxidizing Osmium(IV) Centers
;
_journal_name_full 'Inorganic Chemistry'
_journal_page_first 5804
_journal_page_last 5815
_journal_paper_doi 10.1021/ic0498743
_journal_volume 43
_journal_year 2004
_chemical_formula_moiety 'C20 H25 B Cl2 N8 Os, C3 H6 O'
_chemical_formula_sum 'C23 H31 B Cl2 N8 O Os'
_chemical_formula_weight 707.47
_chemical_name_common TpOs[NH-p-C6H4(N(CH2)5)]Cl2*acetone
_chemical_name_systematic TpOs[NH-p-C6H4(N(CH2)5)]Cl2*acetone
_space_group_IT_number 14
_symmetry_cell_setting monoclinic
_symmetry_space_group_name_Hall '-P 2ybc'
_symmetry_space_group_name_H-M 'P 1 21/c 1'
_atom_sites_solution_hydrogens geom
_atom_sites_solution_primary direct
_atom_sites_solution_secondary difmap
_audit_creation_method SHELXL-97
_cell_angle_alpha 90.00
_cell_angle_beta 143.525(3)
_cell_angle_gamma 90.00
_cell_formula_units_Z 4
_cell_length_a 12.1960(3)
_cell_length_b 22.0420(11)
_cell_length_c 16.8890(6)
_cell_measurement_reflns_used 299
_cell_measurement_temperature 293(2)
_cell_volume 2699.0(3)
_computing_cell_refinement 'HKL SCALEPACK'
_computing_data_collection KappaCCD
_computing_data_reduction DENZO
_computing_molecular_graphics 'maXus, Zortep'
_computing_publication_material 'SHELXL-97 (Sheldrick, 1997)'
_computing_structure_refinement 'SHELXL-97 (Sheldrick, 1997)'
_computing_structure_solution SIR92
_diffrn_ambient_temperature 293(2)
_diffrn_measured_fraction_theta_full 0.967
_diffrn_measured_fraction_theta_max 0.949
_diffrn_measurement_device_type 'Nonius KappaCCD'
_diffrn_measurement_method '\f scan'
_diffrn_radiation_monochromator graphite
_diffrn_radiation_source 'fine-focus sealed tube'
_diffrn_radiation_type MoK\a
_diffrn_radiation_wavelength 0.7107
_diffrn_reflns_av_R_equivalents 0.0830
_diffrn_reflns_av_sigmaI/netI 0.1385
_diffrn_reflns_limit_h_max 16
_diffrn_reflns_limit_h_min 0
_diffrn_reflns_limit_k_max 29
_diffrn_reflns_limit_k_min -29
_diffrn_reflns_limit_l_max 12
_diffrn_reflns_limit_l_min -22
_diffrn_reflns_number 11052
_diffrn_reflns_theta_full 25.00
_diffrn_reflns_theta_max 28.34
_diffrn_reflns_theta_min 3.38
_exptl_absorpt_coefficient_mu 4.955
_exptl_absorpt_correction_T_max 0.7553
_exptl_absorpt_correction_T_min 0.357
_exptl_absorpt_correction_type numerical
_exptl_absorpt_process_details 'denzo2000, using redundancy'
_exptl_crystal_colour black
_exptl_crystal_density_diffrn 1.741
_exptl_crystal_density_method 'not measured'
_exptl_crystal_description prism
_exptl_crystal_F_000 1392
_exptl_crystal_size_max 0.6
_exptl_crystal_size_mid 0.18
_exptl_crystal_size_min 0.06
_refine_diff_density_max 1.570
_refine_diff_density_min -1.234
_refine_diff_density_rms 0.153
_refine_ls_extinction_coef 0.0068(2)
_refine_ls_extinction_expression Fc^*^=kFc[1+0.001xFc^2^\l^3^/sin(2\q)]^-1/4^
_refine_ls_extinction_method SHELXL
_refine_ls_goodness_of_fit_ref 0.953
_refine_ls_hydrogen_treatment riding
_refine_ls_matrix_type full
_refine_ls_number_parameters 329
_refine_ls_number_reflns 6534
_refine_ls_number_restraints 0
_refine_ls_restrained_S_all 0.953
_refine_ls_R_factor_all 0.1140
_refine_ls_R_factor_gt 0.0443
_refine_ls_shift/su_max 0.006
_refine_ls_shift/su_mean 0.000
_refine_ls_structure_factor_coef Fsqd
_refine_ls_weighting_details 'w=1/[\s^2^(Fo^2^)+(0.00P)^2^+0.00P] where P=(Fo^2^+2Fc^2^)/3'
_refine_ls_weighting_scheme calc
_refine_ls_wR_factor_gt 0.0761
_refine_ls_wR_factor_ref 0.0878
_reflns_number_gt 3518
_reflns_number_total 6534
_reflns_threshold_expression >2sigma(I)
_cod_data_source_file ic0498743si20040130_080359.cif
_cod_data_source_block shelxl
_cod_original_cell_volume 2698.99(26)
_cod_original_sg_symbol_H-M 'P 21/c'
_cod_database_code 4311630
_publ_section_refinement
;
 Those H atoms that where placed were refined with a riding  model. U~iso~  
 values were fixed such that they were 1.2U~eq7~ of their parent atom U~eq~ 
 for CH's and 1.5U~eq~ of their parent atom U~eq~ in case of methyl groups.
;

loop_
_symmetry_equiv_pos_as_xyz
'x, y, z'
'-x, y+1/2, -z+1/2'
'-x, -y, -z'
'x, -y-1/2, z-1/2'

loop_
_atom_site_label
_atom_site_type_symbol
_atom_site_fract_x
_atom_site_fract_y
_atom_site_fract_z
_atom_site_U_iso_or_equiv
_atom_site_adp_type
_atom_site_occupancy
_atom_site_calc_flag
_atom_site_refinement_flags
_atom_site_disorder_assembly
_atom_site_disorder_group
C1 C 0.5516(10) 0.1752(3) 0.3418(6) 0.053(2) Uani 1 d . . .
H1 H 0.5940 0.1460 0.4049 0.063 Uiso 1 d R . .
C2 C 0.6545(10) 0.1956(3) 0.3388(7) 0.062(2) Uani 1 d . . .
H2 H 0.7759 0.1833 0.3937 0.074 Uiso 1 d R . .
C3 C 0.5428(10) 0.2375(3) 0.2362(7) 0.0533(19) Uani 1 d . . .
H3 H 0.5734 0.2613 0.2088 0.064 Uiso 1 d R . .
C4 C 0.0788(9) 0.3252(3) 0.1847(6) 0.0485(18) Uani 1 d . . .
H4 H 0.0491 0.3166 0.2220 0.058 Uiso 1 d R . .
C5 C 0.0817(10) 0.3831(3) 0.1520(6) 0.056(2) Uani 1 d . . .
H5 H 0.0514 0.4209 0.1598 0.068 Uiso 1 d R . .
C6 C 0.1264(10) 0.3738(3) 0.1019(6) 0.0512(18) Uani 1 d . . .
H6 H 0.1419 0.4051 0.0724 0.061 Uiso 1 d R . .
C7 C -0.0521(10) 0.2219(3) -0.1697(6) 0.056(2) Uani 1 d . . .
H7 H -0.0506 0.2464 -0.2146 0.067 Uiso 1 d R . .
C8 C -0.1636(10) 0.1726(3) -0.2217(7) 0.056(2) Uani 1 d . . .
H8 H -0.2523 0.1554 -0.3095 0.068 Uiso 1 d R . .
C9 C -0.1188(9) 0.1517(3) -0.1194(6) 0.0518(19) Uani 1 d . . .
H9 H -0.1711 0.1173 -0.1230 0.062 Uiso 1 d R . .
C10 C -0.1754(9) 0.1638(3) 0.1054(6) 0.0387(15) Uani 1 d . . .
C11 C -0.3554(9) 0.1818(3) 0.0208(6) 0.0475(18) Uani 1 d . . .
H11 H -0.4149 0.2101 -0.0456 0.057 Uiso 1 calc R . .
C12 C -0.4455(10) 0.1596(3) 0.0324(6) 0.060(2) Uani 1 d . . .
H12 H -0.5636 0.1731 -0.0239 0.072 Uiso 1 calc R . .
C13 C -0.3570(10) 0.1151(3) 0.1320(7) 0.0490(17) Uani 1 d . . .
C14 C -0.1769(9) 0.0981(3) 0.2175(6) 0.0472(18) Uani 1 d . . .
H14 H -0.1158 0.0701 0.2848 0.057 Uiso 1 calc R . .
C15 C -0.0886(9) 0.1218(3) 0.2042(6) 0.0440(17) Uani 1 d . . .
H15 H 0.0312 0.1096 0.2622 0.053 Uiso 1 calc R . .
C16 C -0.6492(11) 0.1024(4) 0.0467(8) 0.077(3) Uani 1 d . . .
H16A H -0.6538 0.1133 0.0996 0.092 Uiso 1 calc R . .
H16B H -0.6948 0.1365 -0.0103 0.092 Uiso 1 calc R . .
C17 C -0.7681(12) 0.0486(4) -0.0365(8) 0.092(3) Uani 1 d . . .
H17A H -0.7664 0.0385 -0.0915 0.110 Uiso 1 calc R . .
H17B H -0.8942 0.0581 -0.0952 0.110 Uiso 1 calc R . .
C18 C -0.7036(13) -0.0050(4) 0.0478(9) 0.092(3) Uani 1 d . . .
H18A H -0.7139 0.0036 0.0980 0.110 Uiso 1 calc R . .
H18B H -0.7798 -0.0400 -0.0083 0.110 Uiso 1 calc R . .
C19 C -0.5077(14) -0.0182(4) 0.1410(10) 0.086(3) Uani 1 d . . .
H19A H -0.5000 -0.0304 0.0904 0.104 Uiso 1 calc R . .
H19B H -0.4632 -0.0515 0.1992 0.104 Uiso 1 calc R . .
C20 C -0.3871(12) 0.0374(4) 0.2245(7) 0.085(3) Uani 1 d . . .
H20A H -0.3897 0.0485 0.2786 0.102 Uiso 1 calc R . .
H20B H -0.2606 0.0281 0.2837 0.102 Uiso 1 calc R . .
C21 C 0.2947(12) 0.0171(3) 0.5078(7) 0.057(2) Uani 1 d . . .
C22 C 0.4523(12) 0.0602(4) 0.6021(8) 0.087(3) Uani 1 d . . .
H22A H 0.4428 0.0850 0.6431 0.130 Uiso 1 calc R . .
H22B H 0.4500 0.0855 0.5546 0.130 Uiso 1 calc R . .
H22C H 0.5660 0.0379 0.6695 0.130 Uiso 1 calc R . .
C23 C 0.2868(12) -0.0245(3) 0.4340(8) 0.084(3) Uani 1 d . . .
H23A H 0.1795 -0.0499 0.3758 0.126 Uiso 1 calc R . .
H23B H 0.3954 -0.0494 0.4962 0.126 Uiso 1 calc R . .
H23C H 0.2804 -0.0012 0.3824 0.126 Uiso 1 calc R . .
B1 B 0.2044(12) 0.2777(4) 0.0610(8) 0.0446(19) Uani 1 d . . .
H1B H 0.225(8) 0.301(2) 0.026(6) 0.054 Uiso 1 d . . .
N1 N 0.3863(7) 0.2017(2) 0.2480(4) 0.0426(14) Uani 1 d . . .
N2 N 0.3827(8) 0.2410(2) 0.1826(5) 0.0466(14) Uani 1 d . . .
N3 N 0.1244(7) 0.2840(2) 0.1577(4) 0.0374(12) Uani 1 d . . .
N4 N 0.1534(7) 0.3139(2) 0.1052(5) 0.0409(13) Uani 1 d . . .
N5 N 0.0140(7) 0.1886(2) -0.0107(5) 0.0418(13) Uani 1 d . . .
N6 N 0.0516(7) 0.2312(2) -0.0447(4) 0.0444(14) Uani 1 d . . .
N7 N -0.0958(7) 0.1889(2) 0.0866(5) 0.0466(14) Uani 1 d . . .
H7N H -0.1748 0.2104 0.0151 0.056 Uiso 1 calc R . .
N8 N -0.4543(9) 0.0892(3) 0.1368(6) 0.0681(19) Uani 1 d . . .
Cl1 Cl 0.1816(3) 0.08384(8) 0.19193(17) 0.0615(5) Uani 1 d . . .
Cl2 Cl 0.3128(3) 0.19730(8) 0.39106(15) 0.0563(5) Uani 1 d . . .
O1 O 0.1773(8) 0.0174(2) 0.4908(5) 0.0732(16) Uani 1 d . . .
Os1 Os 0.14334(3) 0.190995(11) 0.17262(2) 0.03863(11) Uani 1 d . . .

loop_
_atom_site_aniso_label
_atom_site_aniso_U_11
_atom_site_aniso_U_22
_atom_site_aniso_U_33
_atom_site_aniso_U_23
_atom_site_aniso_U_13
_atom_site_aniso_U_12
C1 0.042(4) 0.056(5) 0.043(4) 0.002(3) 0.031(4) 0.007(4)
C2 0.037(4) 0.074(5) 0.056(4) -0.014(4) 0.033(4) -0.003(4)
C3 0.042(4) 0.069(5) 0.065(4) -0.019(4) 0.046(4) -0.014(4)
C4 0.052(4) 0.053(5) 0.048(4) -0.006(3) 0.042(4) -0.004(4)
C5 0.064(5) 0.048(4) 0.067(4) -0.011(4) 0.055(4) -0.007(4)
C6 0.058(5) 0.040(4) 0.061(4) -0.004(3) 0.049(4) -0.004(4)
C7 0.063(5) 0.068(5) 0.047(4) 0.007(4) 0.047(4) 0.014(4)
C8 0.052(5) 0.073(5) 0.036(3) -0.003(4) 0.034(4) 0.000(4)
C9 0.046(4) 0.051(4) 0.048(4) -0.009(3) 0.035(4) -0.012(4)
C10 0.038(4) 0.045(4) 0.042(3) -0.004(3) 0.034(3) -0.008(3)
C11 0.037(4) 0.061(5) 0.046(4) 0.015(3) 0.034(3) 0.004(4)
C12 0.047(5) 0.071(5) 0.055(4) 0.022(4) 0.040(4) 0.013(4)
C13 0.057(5) 0.050(4) 0.063(4) 0.003(3) 0.053(4) 0.003(4)
C14 0.044(4) 0.049(4) 0.043(4) 0.014(3) 0.034(4) 0.010(3)
C15 0.041(4) 0.050(4) 0.041(3) 0.005(3) 0.033(3) 0.000(3)
C16 0.056(5) 0.099(7) 0.075(5) 0.016(5) 0.053(5) 0.014(5)
C17 0.074(7) 0.082(6) 0.070(5) -0.019(5) 0.048(5) -0.024(5)
C18 0.083(7) 0.061(6) 0.108(7) -0.024(5) 0.072(6) -0.019(5)
C19 0.099(8) 0.059(5) 0.120(7) 0.009(5) 0.092(7) 0.007(6)
C20 0.072(6) 0.109(7) 0.057(5) 0.037(5) 0.049(5) 0.011(6)
C21 0.063(5) 0.046(4) 0.069(5) 0.015(4) 0.055(5) 0.013(4)
C22 0.083(7) 0.088(7) 0.100(6) -0.002(5) 0.076(6) -0.008(6)
C23 0.108(8) 0.080(6) 0.116(7) -0.031(5) 0.101(7) -0.024(6)
B1 0.051(5) 0.047(5) 0.058(5) -0.001(4) 0.049(4) -0.003(4)
N1 0.033(3) 0.050(3) 0.036(3) -0.007(2) 0.026(3) -0.008(3)
N2 0.047(4) 0.048(3) 0.047(3) -0.003(3) 0.038(3) -0.005(3)
N3 0.034(3) 0.048(3) 0.032(3) -0.006(2) 0.027(3) -0.006(3)
N4 0.041(3) 0.043(3) 0.044(3) 0.001(2) 0.035(3) -0.003(3)
N5 0.042(3) 0.039(3) 0.050(3) 0.005(3) 0.038(3) -0.002(3)
N6 0.040(3) 0.048(3) 0.039(3) 0.000(2) 0.030(3) -0.002(3)
N7 0.034(3) 0.054(3) 0.037(3) 0.008(3) 0.026(2) 0.004(3)
N8 0.051(4) 0.082(5) 0.070(4) 0.026(3) 0.049(4) 0.013(4)
Cl1 0.0683(14) 0.0418(9) 0.0671(11) 0.0063(8) 0.0528(11) 0.0021(9)
Cl2 0.0570(11) 0.0707(12) 0.0396(8) -0.0017(9) 0.0385(8) -0.0100(10)
O1 0.070(4) 0.079(4) 0.080(4) -0.002(3) 0.062(4) 0.002(3)
Os1 0.03777(16) 0.04012(15) 0.03526(14) 0.00175(13) 0.02876(13) -0.00229(15)

loop_
_atom_type_symbol
_atom_type_description
_atom_type_scat_dispersion_real
_atom_type_scat_dispersion_imag
_atom_type_scat_source
C C 0.0033 0.0016 'International Tables Vol C Tables 4.2.6.8 and 6.1.1.4'
H H 0.0000 0.0000 'International Tables Vol C Tables 4.2.6.8 and 6.1.1.4'
B B 0.0013 0.0007 'International Tables Vol C Tables 4.2.6.8 and 6.1.1.4'
N N 0.0061 0.0033 'International Tables Vol C Tables 4.2.6.8 and 6.1.1.4'
Os Os -1.2165 7.6030 'International Tables Vol C Tables 4.2.6.8 and 6.1.1.4'
Cl Cl 0.1484 0.1585 'International Tables Vol C Tables 4.2.6.8 and 6.1.1.4'
O O 0.0106 0.0060 'International Tables Vol C Tables 4.2.6.8 and 6.1.1.4'

loop_
_geom_angle_atom_site_label_1
_geom_angle_atom_site_label_2
_geom_angle_atom_site_label_3
_geom_angle
_geom_angle_site_symmetry_1
_geom_angle_site_symmetry_3
_geom_angle_publ_flag
N1 C1 C2 111.5(6) . . ?
N1 C1 H1 124.1 . . ?
C2 C1 H1 124.5 . . ?
C1 C2 C3 104.9(7) . . ?
C1 C2 H2 128.3 . . ?
C3 C2 H2 126.8 . . ?
N2 C3 C2 108.4(7) . . ?
N2 C3 H3 124.6 . . ?
C2 C3 H3 126.9 . . ?
N3 C4 C5 109.7(6) . . ?
N3 C4 H4 124.9 . . ?
C5 C4 H4 125.3 . . ?
C6 C5 C4 105.2(6) . . ?
C6 C5 H5 127.9 . . ?
C4 C5 H5 126.8 . . ?
C5 C6 N4 109.5(6) . . ?
C5 C6 H6 124.8 . . ?
N4 C6 H6 125.7 . . ?
N6 C7 C8 108.9(6) . . ?
N6 C7 H7 125.0 . . ?
C8 C7 H7 126.1 . . ?
C7 C8 C9 105.4(6) . . ?
C7 C8 H8 127.2 . . ?
C9 C8 H8 127.4 . . ?
N5 C9 C8 109.0(6) . . ?
N5 C9 H9 124.3 . . ?
C8 C9 H9 126.7 . . ?
N7 C10 C15 123.8(6) . . ?
N7 C10 C11 118.3(6) . . ?
C15 C10 C11 117.9(6) . . ?
C12 C11 C10 122.5(6) . . ?
C12 C11 H11 118.7 . . ?
C10 C11 H11 118.7 . . ?
C11 C12 C13 119.1(7) . . ?
C11 C12 H12 120.4 . . ?
C13 C12 H12 120.4 . . ?
N8 C13 C14 122.7(6) . . ?
N8 C13 C12 118.9(7) . . ?
C14 C13 C12 118.3(7) . . ?
C15 C14 C13 121.2(6) . . ?
C15 C14 H14 119.4 . . ?
C13 C14 H14 119.4 . . ?
C14 C15 C10 120.8(6) . . ?
C14 C15 H15 119.6 . . ?
C10 C15 H15 119.6 . . ?
C17 C16 N8 110.6(7) . . ?
C17 C16 H16A 109.5 . . ?
N8 C16 H16A 109.5 . . ?
C17 C16 H16B 109.5 . . ?
N8 C16 H16B 109.5 . . ?
H16A C16 H16B 108.1 . . ?
C16 C17 C18 111.3(7) . . ?
C16 C17 H17A 109.4 . . ?
C18 C17 H17A 109.4 . . ?
C16 C17 H17B 109.4 . . ?
C18 C17 H17B 109.4 . . ?
H17A C17 H17B 108.0 . . ?
C19 C18 C17 109.1(8) . . ?
C19 C18 H18A 109.9 . . ?
C17 C18 H18A 109.9 . . ?
C19 C18 H18B 109.9 . . ?
C17 C18 H18B 109.9 . . ?
H18A C18 H18B 108.3 . . ?
C18 C19 C20 110.9(7) . . ?
C18 C19 H19A 109.5 . . ?
C20 C19 H19A 109.5 . . ?
C18 C19 H19B 109.5 . . ?
C20 C19 H19B 109.5 . . ?
H19A C19 H19B 108.1 . . ?
N8 C20 C19 110.3(6) . . ?
N8 C20 H20A 109.6 . . ?
C19 C20 H20A 109.6 . . ?
N8 C20 H20B 109.6 . . ?
C19 C20 H20B 109.6 . . ?
H20A C20 H20B 108.1 . . ?
O1 C21 C23 122.4(8) . . ?
O1 C21 C22 120.9(8) . . ?
C23 C21 C22 116.6(8) . . ?
C21 C22 H22A 109.5 . . ?
C21 C22 H22B 109.5 . . ?
H22A C22 H22B 109.5 . . ?
C21 C22 H22C 109.5 . . ?
H22A C22 H22C 109.5 . . ?
H22B C22 H22C 109.5 . . ?
C21 C23 H23A 109.5 . . ?
C21 C23 H23B 109.5 . . ?
H23A C23 H23B 109.5 . . ?
C21 C23 H23C 109.5 . . ?
H23A C23 H23C 109.5 . . ?
H23B C23 H23C 109.5 . . ?
N4 B1 N6 109.1(6) . . ?
N4 B1 N2 108.3(5) . . ?
N6 B1 N2 106.8(6) . . ?
N4 B1 H1B 116(4) . . ?
N6 B1 H1B 108(4) . . ?
N2 B1 H1B 108(4) . . ?
C1 N1 N2 105.8(6) . . ?
C1 N1 Os1 136.1(5) . . ?
N2 N1 Os1 117.8(4) . . ?
C3 N2 N1 109.5(5) . . ?
C3 N2 B1 130.7(6) . . ?
N1 N2 B1 119.7(6) . . ?
C4 N3 N4 107.1(5) . . ?
C4 N3 Os1 132.8(5) . . ?
N4 N3 Os1 120.0(4) . . ?
C6 N4 N3 108.5(5) . . ?
C6 N4 B1 132.4(6) . . ?
N3 N4 B1 119.1(5) . . ?
N6 N5 C9 106.3(5) . . ?
N6 N5 Os1 120.6(4) . . ?
C9 N5 Os1 133.1(5) . . ?
C7 N6 N5 110.4(5) . . ?
C7 N6 B1 131.2(6) . . ?
N5 N6 B1 118.4(5) . . ?
C10 N7 Os1 139.2(4) . . ?
C10 N7 H7N 110.4 . . ?
Os1 N7 H7N 110.4 . . ?
C13 N8 C20 124.5(7) . . ?
C13 N8 C16 126.9(6) . . ?
C20 N8 C16 108.3(7) . . ?
N7 Os1 N5 90.0(2) . . ?
N7 Os1 N3 88.8(2) . . ?
N5 Os1 N3 88.08(19) . . ?
N7 Os1 N1 172.9(2) . . ?
N5 Os1 N1 85.2(2) . . ?
N3 Os1 N1 85.8(2) . . ?
N7 Os1 Cl2 94.05(15) . . ?
N5 Os1 Cl2 175.53(15) . . ?
N3 Os1 Cl2 90.20(13) . . ?
N1 Os1 Cl2 90.62(13) . . ?
N7 Os1 Cl1 95.15(16) . . ?
N5 Os1 Cl1 90.55(15) . . ?
N3 Os1 Cl1 175.84(16) . . ?
N1 Os1 Cl1 90.17(15) . . ?
Cl2 Os1 Cl1 90.88(6) . . ?

loop_
_geom_bond_atom_site_label_1
_geom_bond_atom_site_label_2
_geom_bond_distance
_geom_bond_site_symmetry_2
_geom_bond_publ_flag
C1 N1 1.334(8) . ?
C1 C2 1.372(10) . ?
C1 H1 0.9649 . ?
C2 C3 1.385(9) . ?
C2 H2 0.9579 . ?
C3 N2 1.341(18) . ?
C3 H3 0.9520 . ?
C4 N3 1.323(8) . ?
C4 C5 1.402(9) . ?
C4 H4 0.9649 . ?
C5 C6 1.340(19) . ?
C5 H5 0.9625 . ?
C6 N4 1.351(7) . ?
C6 H6 0.9547 . ?
C7 N6 1.343(7) . ?
C7 C8 1.372(9) . ?
C7 H7 0.9430 . ?
C8 C9 1.406(9) . ?
C8 H8 0.9658 . ?
C9 N5 1.369(7) . ?
C9 H9 0.9608 . ?
C10 N7 1.358(8) . ?
C10 C15 1.386(8) . ?
C10 C11 1.405(9) . ?
C11 C12 1.353(19) . ?
C11 H11 0.9300 . ?
C12 C13 1.426(8) . ?
C12 H12 0.9300 . ?
C13 N8 1.377(19) . ?
C13 C14 1.396(9) . ?
C14 C15 1.369(9) . ?
C14 H14 0.9300 . ?
C15 H15 0.9300 . ?
C16 C17 1.486(10) . ?
C16 N8 1.494(9) . ?
C16 H16A 0.9700 . ?
C16 H16B 0.9700 . ?
C17 C18 1.497(10) . ?
C17 H17A 0.9700 . ?
C17 H17B 0.9700 . ?
C18 C19 1.491(11) . ?
C18 H18A 0.9700 . ?
C18 H18B 0.9700 . ?
C19 C20 1.522(11) . ?
C19 H19A 0.9700 . ?
C19 H19B 0.9700 . ?
C20 N8 1.489(8) . ?
C20 H20A 0.9700 . ?
C20 H20B 0.9700 . ?
C21 O1 1.213(20) . ?
C21 C23 1.487(10) . ?
C21 C22 1.487(10) . ?
C22 H22A 0.9600 . ?
C22 H22B 0.9600 . ?
C22 H22C 0.9600 . ?
C23 H23A 0.9600 . ?
C23 H23B 0.9600 . ?
C23 H23C 0.9600 . ?
B1 N4 1.524(9) . ?
B1 N6 1.536(9) . ?
B1 N2 1.555(9) . ?
B1 H1B 0.96(6) . ?
N1 N2 1.375(7) . ?
N1 Os1 2.095(5) . ?
N3 N4 1.362(7) . ?
N3 Os1 2.056(5) . ?
N5 N6 1.358(7) . ?
N5 Os1 2.055(5) . ?
N7 Os1 1.951(6) . ?
N7 H7N 0.8600 . ?
Cl1 Os1 2.3786(17) . ?
Cl2 Os1 2.3749(14) . ?

loop_
_geom_torsion_atom_site_label_1
_geom_torsion_atom_site_label_2
_geom_torsion_atom_site_label_3
_geom_torsion_atom_site_label_4
_geom_torsion
_geom_torsion_site_symmetry_1
_geom_torsion_site_symmetry_2
_geom_torsion_site_symmetry_3
_geom_torsion_site_symmetry_4
_geom_torsion_publ_flag
N1 C1 C2 C3 0.3(8) . . . . ?
C1 C2 C3 N2 0.0(8) . . . . ?
N3 C4 C5 C6 1.4(8) . . . . ?
C4 C5 C6 N4 -1.1(8) . . . . ?
N6 C7 C8 C9 -1.0(8) . . . . ?
C7 C8 C9 N5 0.8(8) . . . . ?
N7 C10 C11 C12 -179.6(6) . . . . ?
C15 C10 C11 C12 -0.3(10) . . . . ?
C10 C11 C12 C13 -1.4(11) . . . . ?
C11 C12 C13 N8 -175.1(7) . . . . ?
C11 C12 C13 C14 2.5(10) . . . . ?
N8 C13 C14 C15 175.5(6) . . . . ?
C12 C13 C14 C15 -2.0(10) . . . . ?
C13 C14 C15 C10 0.3(10) . . . . ?
N7 C10 C15 C14 -179.8(6) . . . . ?
C11 C10 C15 C14 0.8(9) . . . . ?
N8 C16 C17 C18 59.9(10) . . . . ?
C16 C17 C18 C19 -57.1(11) . . . . ?
C17 C18 C19 C20 56.1(10) . . . . ?
C18 C19 C20 N8 -58.7(10) . . . . ?
C2 C1 N1 N2 -0.4(7) . . . . ?
C2 C1 N1 Os1 172.3(4) . . . . ?
C2 C3 N2 N1 -0.2(7) . . . . ?
C2 C3 N2 B1 -176.4(6) . . . . ?
C1 N1 N2 C3 0.4(7) . . . . ?
Os1 N1 N2 C3 -173.9(4) . . . . ?
C1 N1 N2 B1 177.1(6) . . . . ?
Os1 N1 N2 B1 2.8(7) . . . . ?
N4 B1 N2 C3 -127.7(7) . . . . ?
N6 B1 N2 C3 114.9(7) . . . . ?
N4 B1 N2 N1 56.4(7) . . . . ?
N6 B1 N2 N1 -61.0(7) . . . . ?
C5 C4 N3 N4 -1.2(7) . . . . ?
C5 C4 N3 Os1 -177.9(4) . . . . ?
C5 C6 N4 N3 0.4(8) . . . . ?
C5 C6 N4 B1 179.4(7) . . . . ?
C4 N3 N4 C6 0.5(7) . . . . ?
Os1 N3 N4 C6 177.8(4) . . . . ?
C4 N3 N4 B1 -178.6(6) . . . . ?
Os1 N3 N4 B1 -1.4(7) . . . . ?
N6 B1 N4 C6 -120.6(7) . . . . ?
N2 B1 N4 C6 123.5(7) . . . . ?
N6 B1 N4 N3 58.4(7) . . . . ?
N2 B1 N4 N3 -57.6(7) . . . . ?
C8 C9 N5 N6 -0.4(8) . . . . ?
C8 C9 N5 Os1 177.2(5) . . . . ?
C8 C7 N6 N5 0.8(8) . . . . ?
C8 C7 N6 B1 176.9(7) . . . . ?
C9 N5 N6 C7 -0.2(7) . . . . ?
Os1 N5 N6 C7 -178.2(4) . . . . ?
C9 N5 N6 B1 -176.9(6) . . . . ?
Os1 N5 N6 B1 5.1(8) . . . . ?
N4 B1 N6 C7 123.6(7) . . . . ?
N2 B1 N6 C7 -119.5(7) . . . . ?
N4 B1 N6 N5 -60.5(7) . . . . ?
N2 B1 N6 N5 56.4(8) . . . . ?
C15 C10 N7 Os1 -7.1(10) . . . . ?
C11 C10 N7 Os1 172.3(5) . . . . ?
C14 C13 N8 C20 -5.1(11) . . . . ?
C12 C13 N8 C20 172.4(7) . . . . ?
C14 C13 N8 C16 -177.4(7) . . . . ?
C12 C13 N8 C16 0.1(11) . . . . ?
C19 C20 N8 C13 -114.4(9) . . . . ?
C19 C20 N8 C16 59.1(9) . . . . ?
C17 C16 N8 C13 113.3(8) . . . . ?
C17 C16 N8 C20 -60.1(8) . . . . ?
C10 N7 Os1 N5 141.9(7) . . . . ?
C10 N7 Os1 N3 -130.0(7) . . . . ?
C10 N7 Os1 Cl2 -39.9(7) . . . . ?
C10 N7 Os1 Cl1 51.4(7) . . . . ?
N6 N5 Os1 N7 126.5(5) . . . . ?
C9 N5 Os1 N7 -50.8(6) . . . . ?
N6 N5 Os1 N3 37.7(5) . . . . ?
C9 N5 Os1 N3 -139.6(6) . . . . ?
N6 N5 Os1 N1 -48.3(5) . . . . ?
C9 N5 Os1 N1 134.4(6) . . . . ?
N6 N5 Os1 Cl1 -138.4(5) . . . . ?
C9 N5 Os1 Cl1 44.3(6) . . . . ?
C4 N3 Os1 N7 46.6(6) . . . . ?
N4 N3 Os1 N7 -129.7(4) . . . . ?
C4 N3 Os1 N5 136.7(6) . . . . ?
N4 N3 Os1 N5 -39.7(4) . . . . ?
C4 N3 Os1 N1 -138.0(6) . . . . ?
N4 N3 Os1 N1 45.6(4) . . . . ?
C4 N3 Os1 Cl2 -47.4(5) . . . . ?
N4 N3 Os1 Cl2 136.2(4) . . . . ?
C1 N1 Os1 N5 -129.0(6) . . . . ?
N2 N1 Os1 N5 43.0(4) . . . . ?
C1 N1 Os1 N3 142.6(6) . . . . ?
N2 N1 Os1 N3 -45.4(4) . . . . ?
C1 N1 Os1 Cl2 52.4(6) . . . . ?
N2 N1 Os1 Cl2 -135.6(4) . . . . ?
C1 N1 Os1 Cl1 -38.5(6) . . . . ?
N2 N1 Os1 Cl1 133.5(4) . . . . ?
